data_4314281
loop_
_publ_author_name
'Tsung-Yi Chou'
'Yun Chi'
'Shu-Fen Huang'
'Chao-Shiuan Liu'
'Arthur J. Carty'
'Ludmila Scoles'
'Konstantin A. Udachin'

_publ_section_title
;
 Fluorinated Aminoalkoxide and Ketoiminate Indium Complexes as MOCVD
 Precursors for In2O3 Thin Film Deposition
;
_journal_name_full 'Inorganic Chemistry'
_journal_page_first 6041
_journal_page_last 6049
_journal_paper_doi 10.1021/ic034588x
_journal_volume 42
_journal_year 2003
_chemical_formula_sum 'C11 H17 F6 In N2 O'
_chemical_formula_weight 422.09
_chemical_name_systematic
; 
 ? 
;
_space_group_IT_number 14
_symmetry_cell_setting monoclinic
_symmetry_space_group_name_Hall '-P 2yn'
_symmetry_space_group_name_H-M 'P 1 21/n 1'
_atom_sites_solution_hydrogens geom
_atom_sites_solution_primary direct
_atom_sites_solution_secondary difmap
_audit_creation_method SHELXL-97
_cell_angle_alpha 90.00
_cell_angle_beta 99.1790(10)
_cell_angle_gamma 90.00
_cell_formula_units_Z 4
_cell_length_a 10.7743(6)
_cell_length_b 11.1724(6)
_cell_length_c 13.3760(7)
_cell_measurement_temperature 173(2)
_cell_volume 1589.52(15)
_computing_structure_refinement 'SHELXL-97 (Sheldrick, 1997)'
_computing_structure_solution 'SHELXS-97 (Sheldrick, 1990)'
_diffrn_ambient_temperature 173(2)
_diffrn_measured_fraction_theta_full 0.999
_diffrn_measured_fraction_theta_max 0.999
_diffrn_radiation_monochromator graphite
_diffrn_radiation_source 'fine-focus sealed tube'
_diffrn_radiation_type MoK\a
_diffrn_radiation_wavelength 0.71070
_diffrn_reflns_av_R_equivalents 0.0232
_diffrn_reflns_av_sigmaI/netI 0.0135
_diffrn_reflns_limit_h_max 14
_diffrn_reflns_limit_h_min -14
_diffrn_reflns_limit_k_max 15
_diffrn_reflns_limit_k_min -15
_diffrn_reflns_limit_l_max 17
_diffrn_reflns_limit_l_min -18
_diffrn_reflns_number 18452
_diffrn_reflns_theta_full 28.73
_diffrn_reflns_theta_max 28.73
_diffrn_reflns_theta_min 2.26
_exptl_absorpt_coefficient_mu 1.547
_exptl_crystal_density_diffrn 1.764
_exptl_crystal_density_method 'not measured'
_exptl_crystal_F_000 832
_refine_diff_density_max 0.483
_refine_diff_density_min -0.653
_refine_diff_density_rms 0.053
_refine_ls_extinction_method none
_refine_ls_goodness_of_fit_ref 1.016
_refine_ls_hydrogen_treatment mixed
_refine_ls_matrix_type full
_refine_ls_number_parameters 327
_refine_ls_number_reflns 4105
_refine_ls_number_restraints 0
_refine_ls_restrained_S_all 1.016
_refine_ls_R_factor_all 0.0229
_refine_ls_R_factor_gt 0.0193
_refine_ls_shift/su_max 0.232
_refine_ls_shift/su_mean 0.023
_refine_ls_structure_factor_coef Fsqd
_refine_ls_weighting_details 'calc w=1/[\s^2^(Fo^2^)+(0.0258P)^2^+0.7711P] where P=(Fo^2^+2Fc^2^)/3'
_refine_ls_weighting_scheme calc
_refine_ls_wR_factor_gt 0.0482
_refine_ls_wR_factor_ref 0.0508
_reflns_number_gt 3691
_reflns_number_total 4105
_reflns_threshold_expression >2sigma(I)
_cod_data_source_file ic034588xsi20030729_122934_2.cif
_cod_data_source_block complex5
_cod_original_cell_volume 1589.51(15)
_cod_database_code 4314281

loop_
_symmetry_equiv_pos_as_xyz
'x, y, z'
'-x+1/2, y+1/2, -z+1/2'
'-x, -y, -z'
'x-1/2, -y-1/2, z-1/2'

loop_
_atom_site_label
_atom_site_type_symbol
_atom_site_fract_x
_atom_site_fract_y
_atom_site_fract_z
_atom_site_U_iso_or_equiv
_atom_site_adp_type
_atom_site_occupancy
_atom_site_symmetry_multiplicity
_atom_site_calc_flag
_atom_site_refinement_flags
_atom_site_disorder_assembly
_atom_site_disorder_group
In1 In 0.235535(11) 0.610468(10) 0.124648(8) 0.03199(5) Uani 1 1 d . A .
O' O 0.2840(5) 0.4133(4) 0.0951(4) 0.0564(12) Uani 0.43 1 d P . .
O O 0.3457(3) 0.4432(3) 0.1052(2) 0.0470(7) Uani 0.57 1 d P . .
C11 C 0.4012(2) 0.6758(3) 0.2187(2) 0.0741(8) Uani 1 1 d . . .
H4C H 0.4558 0.6083 0.2432 0.089 Uiso 1 1 calc R . .
H4B H 0.3774 0.7189 0.2766 0.089 Uiso 1 1 calc R . .
H4A H 0.4462 0.7301 0.1795 0.089 Uiso 1 1 calc R . .
C5 C 0.27510(16) 0.53982(16) -0.10416(12) 0.0352(3) Uani 1 1 d . A .
C6 C 0.3100(2) 0.42215(18) -0.07327(15) 0.0505(5) Uani 1 1 d . . .
H2 H 0.3214 0.3675 -0.1255 0.061 Uiso 1 1 calc R . .
C7 C 0.32893(18) 0.37834(16) 0.02210(14) 0.0389(4) Uani 1 1 d . . .
C8 C 0.3655(2) 0.24719(18) 0.03832(16) 0.0485(5) Uani 1 1 d . . .
C9 C 0.2689(2) 0.56250(19) -0.21852(14) 0.0484(5) Uani 1 1 d . . .
C10 C 0.0603(2) 0.5343(2) 0.14885(19) 0.0604(6) Uani 1 1 d . . .
H6C H 0.0368 0.5671 0.2111 0.073 Uiso 1 1 calc R . .
H6B H 0.0690 0.4472 0.1551 0.073 Uiso 1 1 calc R . .
H6A H -0.0049 0.5536 0.0914 0.073 Uiso 1 1 calc R . .
F1 F 0.2973(18) 0.2042(8) 0.1094(11) 0.081(2) Uani 0.43 1 d P . .
F2 F 0.4842(13) 0.2367(10) 0.0788(19) 0.090(4) Uani 0.43 1 d P . .
F3 F 0.336(2) 0.1827(5) -0.0390(5) 0.073(3) Uani 0.43 1 d P . .
F1' F 0.2700(11) 0.1749(12) 0.045(2) 0.108(6) Uani 0.38 1 d P . .
F2' F 0.4483(19) 0.2285(11) 0.1179(11) 0.069(4) Uani 0.38 1 d P . .
F3' F 0.421(3) 0.1969(13) -0.0369(9) 0.089(7) Uani 0.38 1 d P . .
F1" F 0.2838(17) 0.1732(19) -0.005(4) 0.075(8) Uani 0.19 1 d P . .
F2" F 0.467(4) 0.219(3) -0.008(4) 0.094(12) Uani 0.19 1 d P . .
F3" F 0.389(5) 0.2116(16) 0.1297(13) 0.068(8) Uani 0.19 1 d P . .
F4 F 0.1646(6) 0.5651(5) -0.2706(4) 0.0670(15) Uani 0.43 1 d P . .
F5 F 0.3310(11) 0.6672(8) -0.2381(9) 0.0563(16) Uani 0.43 1 d P . .
F6 F 0.3443(5) 0.4818(5) -0.2634(3) 0.0771(14) Uani 0.43 1 d P . .
F4' F 0.1526(5) 0.6151(3) -0.2575(3) 0.0560(9) Uani 0.57 1 d P . .
F5' F 0.3552(9) 0.6310(6) -0.2373(7) 0.0643(14) Uani 0.57 1 d P . .
F6' F 0.2654(4) 0.4614(3) -0.2697(2) 0.0657(8) Uani 0.57 1 d P . .
N1 N 0.15156(16) 0.80626(13) 0.07193(11) 0.0398(3) Uani 1 1 d . . .
N2 N 0.24631(16) 0.62469(14) -0.04689(11) 0.0398(3) Uani 1 1 d . . .
C1 C 0.2257(4) 0.8422(3) -0.0048(3) 0.0467(8) Uani 0.56 1 d P A -1
H1A1 H 0.3134 0.8560 0.0285 0.056 Uiso 0.56 1 calc PR A -1
H1A2 H 0.1926 0.9192 -0.0344 0.056 Uiso 0.56 1 calc PR A -1
C2 C 0.2268(10) 0.7544(8) -0.0881(8) 0.055(2) Uani 0.56 1 d P A -1
H2A1 H 0.2952 0.7750 -0.1265 0.066 Uiso 0.56 1 calc PR A -1
H2A2 H 0.1461 0.7591 -0.1352 0.066 Uiso 0.56 1 calc PR A -1
C3 C 0.1619(6) 0.8931(3) 0.1536(3) 0.0626(12) Uani 0.56 1 d P A -1
H3A1 H 0.1219 0.9682 0.1280 0.075 Uiso 0.56 1 calc PR A -1
H3A2 H 0.2508 0.9076 0.1798 0.075 Uiso 0.56 1 calc PR A -1
H3A3 H 0.1199 0.8620 0.2080 0.075 Uiso 0.56 1 calc PR A -1
C4 C 0.0137(4) 0.7994(4) 0.0260(4) 0.0594(10) Uani 0.56 1 d P A -1
H4A1 H -0.0156 0.8786 0.0011 0.071 Uiso 0.56 1 calc PR A -1
H4A2 H -0.0353 0.7727 0.0776 0.071 Uiso 0.56 1 calc PR A -1
H4A3 H 0.0029 0.7423 -0.0304 0.071 Uiso 0.56 1 calc PR A -1
C1' C 0.1019(5) 0.7897(4) -0.0319(3) 0.0489(11) Uani 0.44 1 d P A -2
H1B1 H 0.0786 0.8689 -0.0624 0.059 Uiso 0.44 1 calc PR A -2
H1B2 H 0.0239 0.7416 -0.0367 0.059 Uiso 0.44 1 calc PR A -2
C2' C 0.1877(10) 0.7300(9) -0.0923(8) 0.0447(19) Uani 0.44 1 d P A -2
H2B1 H 0.1396 0.7087 -0.1593 0.054 Uiso 0.44 1 calc PR A -2
H2B2 H 0.2540 0.7875 -0.1037 0.054 Uiso 0.44 1 calc PR A -2
C3' C 0.2579(8) 0.8965(5) 0.0843(8) 0.096(3) Uani 0.44 1 d P A -2
H3B1 H 0.3252 0.8678 0.0490 0.115 Uiso 0.44 1 calc PR A -2
H3B2 H 0.2909 0.9066 0.1565 0.115 Uiso 0.44 1 calc PR A -2
H3B3 H 0.2266 0.9735 0.0556 0.115 Uiso 0.44 1 calc PR A -2
C4' C 0.0591(8) 0.8425(6) 0.1329(5) 0.078(2) Uani 0.44 1 d P A -2
H4B1 H 0.0345 0.9257 0.1173 0.093 Uiso 0.44 1 calc PR A -2
H4B2 H 0.0949 0.8357 0.2048 0.093 Uiso 0.44 1 calc PR A -2
H4B3 H -0.0150 0.7906 0.1181 0.093 Uiso 0.44 1 calc PR A -2

loop_
_atom_site_aniso_label
_atom_site_aniso_U_11
_atom_site_aniso_U_22
_atom_site_aniso_U_33
_atom_site_aniso_U_23
_atom_site_aniso_U_13
_atom_site_aniso_U_12
In1 0.03706(7) 0.03273(7) 0.02610(7) 0.00038(4) 0.00476(4) 0.00135(4)
O' 0.095(4) 0.035(2) 0.046(2) 0.0070(17) 0.032(3) 0.015(2)
O 0.068(2) 0.0407(17) 0.0302(12) -0.0030(11) 0.0000(15) 0.0126(14)
C11 0.0526(13) 0.0914(19) 0.0690(16) 0.0305(15) -0.0187(12) -0.0230(13)
C5 0.0393(8) 0.0389(8) 0.0272(7) -0.0004(6) 0.0044(6) 0.0000(7)
C6 0.0826(15) 0.0370(9) 0.0308(9) -0.0056(7) 0.0056(9) 0.0089(9)
C7 0.0415(9) 0.0373(8) 0.0378(9) -0.0001(7) 0.0058(7) 0.0072(7)
C8 0.0617(12) 0.0388(9) 0.0437(10) 0.0009(8) 0.0043(9) 0.0052(9)
C9 0.0697(14) 0.0449(10) 0.0307(9) -0.0010(8) 0.0084(9) 0.0056(9)
C10 0.0507(12) 0.0651(14) 0.0624(14) 0.0143(11) -0.0004(10) -0.0218(11)
F1 0.126(8) 0.050(3) 0.078(5) 0.013(3) 0.051(5) 0.006(4)
F2 0.057(4) 0.060(3) 0.142(14) 0.006(8) -0.017(6) 0.024(3)
F3 0.129(9) 0.039(2) 0.046(3) -0.0103(18) -0.005(5) 0.025(6)
F1' 0.110(6) 0.049(5) 0.174(17) 0.007(8) 0.053(11) -0.012(4)
F2' 0.086(12) 0.058(5) 0.057(7) 0.008(4) -0.012(5) 0.024(7)
F3' 0.16(2) 0.059(6) 0.054(4) -0.003(3) 0.027(8) 0.061(10)
F1" 0.061(9) 0.047(8) 0.11(2) -0.032(14) 0.008(10) 0.000(7)
F2" 0.070(12) 0.078(15) 0.15(3) 0.047(19) 0.057(17) 0.044(10)
F3" 0.13(2) 0.036(5) 0.043(5) 0.012(4) 0.016(13) 0.014(11)
F4 0.060(3) 0.108(5) 0.0299(18) 0.005(3) -0.0012(16) -0.013(3)
F5 0.069(5) 0.061(4) 0.043(2) 0.011(3) 0.021(3) -0.005(3)
F6 0.126(4) 0.073(3) 0.0392(19) -0.0005(17) 0.034(3) 0.035(3)
F4' 0.0674(18) 0.064(2) 0.0336(16) 0.0062(14) -0.0019(13) 0.0122(18)
F5' 0.069(3) 0.082(4) 0.0478(18) 0.006(3) 0.029(2) -0.006(3)
F6' 0.114(3) 0.0535(15) 0.0300(11) -0.0094(10) 0.0114(17) 0.0141(19)
N1 0.0545(9) 0.0330(7) 0.0316(7) -0.0021(5) 0.0063(6) 0.0066(6)
N2 0.0517(9) 0.0398(8) 0.0298(7) 0.0049(6) 0.0125(6) 0.0123(6)
C1 0.064(2) 0.0332(15) 0.0448(18) 0.0054(14) 0.0142(16) 0.0038(15)
C2 0.090(6) 0.030(3) 0.054(3) 0.014(2) 0.037(4) 0.013(3)
C3 0.107(4) 0.0387(19) 0.041(2) -0.0089(15) 0.008(2) 0.014(2)
C4 0.051(2) 0.058(2) 0.067(3) 0.0100(19) 0.0008(19) 0.0159(18)
C1' 0.065(3) 0.045(2) 0.034(2) 0.0007(17) 0.0001(19) 0.024(2)
C2' 0.079(6) 0.033(4) 0.028(2) 0.011(2) 0.024(3) 0.013(3)
C3' 0.110(6) 0.039(3) 0.120(7) 0.016(3) -0.039(5) -0.020(3)
C4' 0.120(6) 0.062(4) 0.056(3) 0.007(3) 0.031(4) 0.049(4)

loop_
_atom_type_symbol
_atom_type_description
_atom_type_scat_dispersion_real
_atom_type_scat_dispersion_imag
_atom_type_scat_source
C C 0.0033 0.0016 'International Tables Vol C Tables 4.2.6.8 and 6.1.1.4'
H H 0.0000 0.0000 'International Tables Vol C Tables 4.2.6.8 and 6.1.1.4'
N N 0.0061 0.0033 'International Tables Vol C Tables 4.2.6.8 and 6.1.1.4'
O O 0.0106 0.0060 'International Tables Vol C Tables 4.2.6.8 and 6.1.1.4'
F F 0.0171 0.0103 'International Tables Vol C Tables 4.2.6.8 and 6.1.1.4'
In In -0.7276 1.3100 'International Tables Vol C Tables 4.2.6.8 and 6.1.1.4'

loop_
_geom_angle_atom_site_label_1
_geom_angle_atom_site_label_2
_geom_angle_atom_site_label_3
_geom_angle
_geom_angle_site_symmetry_1
_geom_angle_site_symmetry_3
_geom_angle_publ_flag
C11 In1 C10 135.95(11) . . ?
C11 In1 O 86.86(13) . . ?
C10 In1 O 100.44(12) . . ?
C11 In1 O' 103.60(18) . . ?
C10 In1 O' 82.87(15) . . ?
O In1 O' 18.52(13) . . ?
C11 In1 N2 112.90(9) . . ?
C10 In1 N2 111.15(8) . . ?
O In1 N2 80.35(9) . . ?
O' In1 N2 81.25(12) . . ?
C11 In1 N1 95.78(9) . . ?
C10 In1 N1 96.05(8) . . ?
O In1 N1 153.28(10) . . ?
O' In1 N1 153.16(14) . . ?
N2 In1 N1 74.12(5) . . ?
O O' C7 80.3(6) . . ?
O O' In1 76.1(5) . . ?
C7 O' In1 124.8(3) . . ?
O' O C7 66.2(5) . . ?
O' O In1 85.4(6) . . ?
C7 O In1 123.4(2) . . ?
N2 C5 C6 126.16(16) . . ?
N2 C5 C9 119.54(16) . . ?
C6 C5 C9 114.28(16) . . ?
C7 C6 C5 127.39(17) . . ?
O' C7 O 33.5(2) . . ?
O' C7 C6 128.3(3) . . ?
O C7 C6 125.3(2) . . ?
O' C7 C8 108.7(3) . . ?
O C7 C8 114.3(2) . . ?
C6 C7 C8 118.66(17) . . ?
F3 C8 F3" 126.6(9) . . ?
F3 C8 F1" 35.9(12) . . ?
F3" C8 F1" 104.6(14) . . ?
F3 C8 F2' 129.4(7) . . ?
F3" C8 F2' 32.2(13) . . ?
F1" C8 F2' 127.3(15) . . ?
F3 C8 F2 113.0(6) . . ?
F3" C8 F2 63.0(13) . . ?
F1" C8 F2 133.3(10) . . ?
F2' C8 F2 31.4(5) . . ?
F3 C8 F1' 67.2(7) . . ?
F3" C8 F1' 77.1(12) . . ?
F1" C8 F1' 31.9(12) . . ?
F2' C8 F1' 106.5(7) . . ?
F2 C8 F1' 129.3(8) . . ?
F3 C8 F3' 40.8(5) . . ?
F3" C8 F3' 122.5(13) . . ?
F1" C8 F3' 75.4(10) . . ?
F2' C8 F3' 102.5(6) . . ?
F2 C8 F3' 76.0(6) . . ?
F1' C8 F3' 103.6(7) . . ?
F3 C8 F2" 67.4(19) . . ?
F3" C8 F2" 107.9(13) . . ?
F1" C8 F2" 100.8(16) . . ?
F2' C8 F2" 80.6(17) . . ?
F2 C8 F2" 51.0(17) . . ?
F1' C8 F2" 125.1(15) . . ?
F3' C8 F2" 26.7(19) . . ?
F3 C8 F1 105.9(5) . . ?
F3" C8 F1 43.3(15) . . ?
F1" C8 F1 71.6(17) . . ?
F2' C8 F1 75.5(5) . . ?
F2 C8 F1 106.1(6) . . ?
F1' C8 F1 39.7(7) . . ?
F3' C8 F1 134.9(7) . . ?
F2" C8 F1 141.1(11) . . ?
F3 C8 C7 114.0(4) . . ?
F3" C8 C7 116.4(9) . . ?
F1" C8 C7 114.4(12) . . ?
F2' C8 C7 113.7(5) . . ?
F2 C8 C7 110.9(5) . . ?
F1' C8 C7 114.2(6) . . ?
F3' C8 C7 115.0(6) . . ?
F2" C8 C7 111.4(12) . . ?
F1 C8 C7 106.2(3) . . ?
F4 C9 F5' 120.8(5) . . ?
F4 C9 F6' 77.1(3) . . ?
F5' C9 F6' 112.2(4) . . ?
F4 C9 F5 107.4(6) . . ?
F5' C9 F5 20.1(5) . . ?
F6' C9 F5 126.6(5) . . ?
F4 C9 F4' 25.4(3) . . ?
F5' C9 F4' 108.3(4) . . ?
F6' C9 F4' 102.5(3) . . ?
F5 C9 F4' 90.3(5) . . ?
F4 C9 F6 108.2(4) . . ?
F5' C9 F6 79.1(4) . . ?
F6' C9 F6 37.0(2) . . ?
F5 C9 F6 97.5(4) . . ?
F4' C9 F6 130.5(3) . . ?
F4 C9 C5 117.3(3) . . ?
F5' C9 C5 112.4(5) . . ?
F6' C9 C5 111.6(2) . . ?
F5 C9 C5 112.2(5) . . ?
F4' C9 C5 109.4(2) . . ?
F6 C9 C5 112.4(2) . . ?
F1' F1 F3" 116.4(13) . . ?
F1' F1 C8 66.9(9) . . ?
F3" F1 C8 62.6(10) . . ?
F1' F1 F1" 15.8(10) . . ?
F3" F1 F1" 102.9(13) . . ?
C8 F1 F1" 51.2(9) . . ?
F1' F1 F2' 106.8(12) . . ?
F3" F1 F2' 12.7(11) . . ?
C8 F1 F2' 49.8(4) . . ?
F1" F1 F2' 92.3(9) . . ?
F2' F2 F2" 134(2) . . ?
F2' F2 C8 72.7(12) . . ?
F2" F2 C8 67.4(13) . . ?
F2' F2 F3" 17.4(14) . . ?
F2" F2 F3" 117.1(19) . . ?
C8 F2 F3" 57.1(9) . . ?
F2' F2 F3' 117.7(17) . . ?
F2" F2 F3' 16.6(15) . . ?
C8 F2 F3' 53.5(6) . . ?
F3" F2 F3' 100.5(12) . . ?
F1" F3 F3' 143(3) . . ?
F1" F3 C8 73.4(15) . . ?
F3' F3 C8 75.9(7) . . ?
F1" F3 F1' 17(2) . . ?
F3' F3 F1' 126.9(12) . . ?
C8 F3 F1' 58.6(6) . . ?
F1" F3 F2" 128.3(18) . . ?
F3' F3 F2" 16.1(19) . . ?
C8 F3 F2" 60.1(14) . . ?
F1' F3 F2" 111.6(14) . . ?
F1" F1' F1 144(2) . . ?
F1" F1' C8 70.6(17) . . ?
F1 F1' C8 73.4(9) . . ?
F1" F1' F3 18.3(17) . . ?
F1 F1' F3 126.1(12) . . ?
C8 F1' F3 54.3(5) . . ?
F1" F1' F3" 114(2) . . ?
F1 F1' F3" 33.0(11) . . ?
C8 F1' F3" 50.0(8) . . ?
F3 F1' F3" 95.6(12) . . ?
F2 F2' F3" 145(3) . . ?
F2 F2' C8 75.9(12) . . ?
F3" F2' C8 72.4(17) . . ?
F2 F2' F1 129.0(15) . . ?
F3" F2' F1 17.8(16) . . ?
C8 F2' F1 54.7(5) . . ?
F2 F2' F2" 28.7(18) . . ?
F3" F2' F2" 117(2) . . ?
C8 F2' F2" 51.8(9) . . ?
F1 F2' F2" 101.1(14) . . ?
F2" F3' F3 140(4) . . ?
F2" F3' C8 77(3) . . ?
F3 F3' C8 63.2(8) . . ?
F2" F3' F1" 124(3) . . ?
F3 F3' F1" 16.7(15) . . ?
C8 F3' F1" 49.8(7) . . ?
F2" F3' F2 31(3) . . ?
F3 F3' F2 109.6(12) . . ?
C8 F3' F2 50.5(5) . . ?
F1" F3' F2 93.3(8) . . ?
F1' F1" F3 145(4) . . ?
F1' F1" C8 78(2) . . ?
F3 F1" C8 70.7(13) . . ?
F1' F1" F1 20.5(14) . . ?
F3 F1" F1 125(2) . . ?
C8 F1" F1 57.2(11) . . ?
F1' F1" F3' 125(3) . . ?
F3 F1" F3' 19.8(13) . . ?
C8 F1" F3' 54.8(8) . . ?
F1 F1" F3' 106.0(12) . . ?
F3' F2" F2 132(4) . . ?
F3' F2" C8 76(2) . . ?
F2 F2" C8 61.7(12) . . ?
F3' F2" F3 24(2) . . ?
F2 F2" F3 109.0(15) . . ?
C8 F2" F3 52.5(9) . . ?
F3' F2" F2' 115(3) . . ?
F2 F2" F2' 17.0(8) . . ?
C8 F2" F2' 47.6(11) . . ?
F3 F2" F2' 92.2(12) . . ?
F2' F3" F1 149(2) . . ?
F2' F3" C8 75.4(18) . . ?
F1 F3" C8 74.1(14) . . ?
F2' F3" F2 17.2(13) . . ?
F1 F3" F2 133.5(17) . . ?
C8 F3" F2 59.9(11) . . ?
F2' F3" F1' 124(2) . . ?
F1 F3" F1' 30.6(10) . . ?
C8 F3" F1' 52.9(8) . . ?
F2 F3" F1' 106.4(15) . . ?
F4' F4 C9 94.3(11) . . ?
F4' F4 F6' 148.0(13) . . ?
C9 F4 F6' 54.1(3) . . ?
F6' F6 C9 65.8(4) . . ?
F6' F6 F5' 108.1(6) . . ?
C9 F6 F5' 46.6(3) . . ?
F4 F4' C9 60.2(10) . . ?
C9 F5' F6 54.4(4) . . ?
F6 F6' C9 77.2(5) . . ?
F6 F6' F4 117.8(6) . . ?
C9 F6' F4 48.8(3) . . ?
C1' N1 C4' 113.8(4) . . ?
C1' N1 C3 142.7(3) . . ?
C4' N1 C3 50.5(4) . . ?
C1' N1 C1 60.6(3) . . ?
C4' N1 C1 146.0(3) . . ?
C3 N1 C1 111.2(3) . . ?
C1' N1 C3' 110.8(5) . . ?
C4' N1 C3' 109.3(5) . . ?
C3 N1 C3' 60.5(5) . . ?
C1 N1 C3' 53.3(4) . . ?
C1' N1 C4 53.5(3) . . ?
C4' N1 C4 61.5(4) . . ?
C3 N1 C4 106.9(3) . . ?
C1 N1 C4 110.0(3) . . ?
C3' N1 C4 138.9(3) . . ?
C1' N1 In1 103.39(19) . . ?
C4' N1 In1 110.3(3) . . ?
C3 N1 In1 113.77(19) . . ?
C1 N1 In1 103.43(16) . . ?
C3' N1 In1 109.1(3) . . ?
C4 N1 In1 111.55(18) . . ?
C5 N2 C2' 119.1(4) . . ?
C5 N2 C2 120.5(4) . . ?
C2' N2 C2 18.6(6) . . ?
C5 N2 In1 126.33(12) . . ?
C2' N2 In1 112.9(4) . . ?
C2 N2 In1 112.9(4) . . ?
N1 C1 C2 114.7(4) . . ?
C1 C2 N2 111.5(7) . . ?
N1 C1' C2' 115.0(5) . . ?
N2 C2' C1' 114.3(6) . . ?

loop_
_geom_bond_atom_site_label_1
_geom_bond_atom_site_label_2
_geom_bond_distance
_geom_bond_site_symmetry_2
_geom_bond_publ_flag
In1 C11 2.141(2) . ?
In1 C10 2.142(2) . ?
In1 O 2.251(3) . ?
In1 O' 2.312(4) . ?
In1 N2 2.3212(15) . ?
In1 N1 2.4284(15) . ?
O' O 0.737(5) . ?
O' C7 1.221(5) . ?
O C7 1.315(4) . ?
C5 N2 1.288(2) . ?
C5 C6 1.411(3) . ?
C5 C9 1.541(2) . ?
C6 C7 1.351(3) . ?
C7 C8 1.524(3) . ?
C8 F3 1.259(6) . ?
C8 F3" 1.272(16) . ?
C8 F1" 1.278(16) . ?
C8 F2' 1.292(9) . ?
C8 F2 1.312(10) . ?
C8 F1' 1.323(11) . ?
C8 F3' 1.368(11) . ?
C8 F2" 1.38(2) . ?
C8 F1 1.378(7) . ?
C9 F4 1.224(7) . ?
C9 F5' 1.260(10) . ?
C9 F6' 1.319(4) . ?
C9 F5 1.393(12) . ?
C9 F4' 1.406(5) . ?
C9 F6 1.410(5) . ?
F1 F1' 0.919(16) . ?
F1 F3" 0.98(3) . ?
F1 F1" 1.56(4) . ?
F1 F2' 1.636(11) . ?
F2 F2' 0.704(11) . ?
F2 F2" 1.16(4) . ?
F2 F3" 1.35(3) . ?
F2 F3' 1.650(12) . ?
F3 F1" 0.78(3) . ?
F3 F3' 0.922(12) . ?
F3 F1' 1.429(14) . ?
F3 F2" 1.47(3) . ?
F1' F1" 0.72(3) . ?
F1' F3" 1.62(2) . ?
F2' F3" 0.71(3) . ?
F2' F2" 1.73(4) . ?
F3' F2" 0.63(4) . ?
F3' F1" 1.619(19) . ?
F4 F4' 0.606(6) . ?
F4 F6' 1.587(7) . ?
F6 F6' 0.871(5) . ?
F6 F5' 1.703(9) . ?
N1 C1' 1.419(4) . ?
N1 C4' 1.443(6) . ?
N1 C3 1.451(4) . ?
N1 C1 1.454(4) . ?
N1 C3' 1.516(7) . ?
N1 C4 1.516(4) . ?
N2 C2' 1.425(12) . ?
N2 C2 1.553(9) . ?
C1 C2 1.486(10) . ?
C1' C2' 1.480(12) . ?
